data_1532220
loop_
_publ_author_name
'Tao, S.-W.'
'Irvine, J.T.S.'

_publ_section_title
;
 Structure and properties of nonstoichiometric mixed perovskites A3 B'1+x
 B"2-x O9-d
;
_journal_name_full 'Solid State Ionics'
_journal_page_first 659
_journal_page_last 667
_journal_volume 154
_journal_year 2002
_chemical_formula_sum 'Cu0.4 Nb0.6 O2.9 Sr'
_chemical_name_systematic 'Sr (Cu0.4 Nb0.6) O2.9'
_space_group_IT_number 123
_symmetry_space_group_name_Hall '-P 4 2'
_symmetry_space_group_name_H-M 'P 4/m m m'
_cell_angle_alpha 90
_cell_angle_beta 90
_cell_angle_gamma 90
_cell_formula_units_Z 1
_cell_length_a 3.9608
_cell_length_b 3.9608
_cell_length_c 3.9757
_cell_volume 62.371
_citation_journal_id_ASTM SSIOD3
_cod_data_source_file Tao_SSIOD3_2002_872.cif
_cod_data_source_block Cu0.4Nb0.6O2.9Sr1
_cod_original_cell_volume 62.37053
_cod_original_formula_sum 'Cu0.4 Nb0.6 O2.9 Sr1'
_cod_database_code 1532220

loop_
_symmetry_equiv_pos_as_xyz
x,y,z
-y,x,z
-x,-y,z
y,-x,z
x,-y,-z
y,x,-z
-x,y,-z
-y,-x,-z
-x,-y,-z
y,-x,-z
x,y,-z
-y,x,-z
-x,y,z
-y,-x,z
x,-y,z
y,x,z

loop_
_atom_site_label
_atom_site_type_symbol
_atom_site_fract_x
_atom_site_fract_y
_atom_site_fract_z
_atom_site_occupancy
_atom_site_U_iso_or_equiv
O2 O-2 0.5 0 0.5 0.996 0.0
O1 O-2 0.5 0.5 0 0.913 0.0
Cu1 Cu+2 0.5 0.5 0.5 0.398 0.0
Sr1 Sr+2 0 0 0 1.006 0.0
Nb1 Nb+5 0.5 0.5 0.5 0.602 0.0
